data_7038745
loop_
_publ_author_name
'Mikata, Yuji'
'Ohnishi, Risa'
'Ugai, Anna'
'Konno, Hideo'
'Nakata, Yasushi'
'Hamagami, Ikuko'
'Sato, Shin-Ichiro'

_publ_section_title
;
 OFF-ON-OFF fluorescent response of
 N,N,N',N'-tetrakis(1-isoquinolylmethyl)-2-hydroxy-1,3-propanediamine
 (1-isoHTQHPN) toward Zn(2.).
;
_journal_issue 17
_journal_name_full 'Dalton transactions (Cambridge, England : 2003)'
_journal_page_first 7250
_journal_page_last 7257
_journal_paper_doi 10.1039/c6dt00506c
_journal_volume 45
_journal_year 2016
_chemical_absolute_configuration 'CHOOSE rm ad rmad syn or unk'
_chemical_formula_moiety 'C46 H51 Cl3 N6 O17 Zn2'
_chemical_formula_sum 'C46 H51 Cl3 N6 O17 Zn2'
_chemical_formula_weight 1197.06
_space_group_crystal_system monoclinic
_space_group_IT_number 4
_space_group_name_Hall 'P 2yb'
_space_group_name_H-M_alt 'P 1 21 1'
_symmetry_space_group_name_Hall 'P 2yb'
_symmetry_space_group_name_H-M 'P 1 21 1'
_atom_sites_solution_hydrogens geom
_atom_sites_solution_primary direct
_atom_sites_solution_secondary difmap
_audit_update_record
;
2015-11-10 deposited with the CCDC.
2016-03-09 downloaded from the CCDC.
;
_cell_angle_alpha 90.0000
_cell_angle_beta 110.275(3)
_cell_angle_gamma 90.0000
_cell_formula_units_Z 2
_cell_length_a 11.275(3)
_cell_length_b 18.349(5)
_cell_length_c 12.715(3)
_cell_measurement_reflns_used 6922
_cell_measurement_temperature 123
_cell_measurement_theta_max 27.47
_cell_measurement_theta_min 3.05
_cell_volume 2467.6(11)
_computing_cell_refinement CrystalClear
_computing_data_collection 'CrystalClear (Rigaku/MSC Inc., 2006)'
_computing_data_reduction CrystalClear
_computing_molecular_graphics 'CrystalStructure 4.1'
_computing_publication_material 'CrystalStructure 4.1 (Rigaku, 2014)'
_computing_structure_refinement 'SHELXL97 (Sheldrick, 2008)'
_computing_structure_solution 'SIR92 (Altomare, et al., 1994)'
_diffrn_ambient_temperature 123
_diffrn_detector_area_resol_mean 7.314
_diffrn_measured_fraction_theta_full 0.997
_diffrn_measured_fraction_theta_max 0.997
_diffrn_measurement_device_type 'Rigaku Mercury70'
_diffrn_measurement_method \w
_diffrn_radiation_type 'Mo K\a'
_diffrn_radiation_wavelength 0.71070
_diffrn_reflns_av_R_equivalents 0.0386
_diffrn_reflns_Laue_measured_fraction_full 0.000
_diffrn_reflns_Laue_measured_fraction_max 0.000
_diffrn_reflns_limit_h_max 14
_diffrn_reflns_limit_h_min -11
_diffrn_reflns_limit_k_max 23
_diffrn_reflns_limit_k_min -23
_diffrn_reflns_limit_l_max 15
_diffrn_reflns_limit_l_min -16
_diffrn_reflns_number 19314
_diffrn_reflns_point_group_measured_fraction_full 0.000
_diffrn_reflns_point_group_measured_fraction_max 0.000
_diffrn_reflns_theta_full 27.460
_diffrn_reflns_theta_max 27.460
_diffrn_reflns_theta_min 3.046
_diffrn_standards_number 0
_exptl_absorpt_coefficient_mu 1.214
_exptl_absorpt_correction_T_max 0.964
_exptl_absorpt_correction_T_min 0.715
_exptl_absorpt_correction_type multi-scan
_exptl_absorpt_process_details 'REQAB (Rigaku, 1998)'
_exptl_crystal_colour colorless
_exptl_crystal_density_diffrn 1.611
_exptl_crystal_density_method 'not measured'
_exptl_crystal_description unknown
_exptl_crystal_F_000 1232.00
_exptl_crystal_size_max 0.400
_exptl_crystal_size_mid 0.100
_exptl_crystal_size_min 0.030
_refine_diff_density_max 1.17
_refine_diff_density_min -1.11
_refine_ls_abs_structure_details 'Flack, H. D. (1983), Acta Cryst. A39, 876-881.  5378 Friedel Pairs'
_refine_ls_abs_structure_Flack 0.002(13)
_refine_ls_extinction_method none
_refine_ls_goodness_of_fit_ref 1.101
_refine_ls_hydrogen_treatment constr
_refine_ls_number_parameters 667
_refine_ls_number_reflns 11172
_refine_ls_number_restraints 1
_refine_ls_R_factor_all 0.0767
_refine_ls_R_factor_gt 0.0613
_refine_ls_shift/su_max 0.000
_refine_ls_structure_factor_coef Fsqd
_refine_ls_weighting_details 'w = 1/[\s^2^(Fo^2^)+(0.0620P)^2^+0.3078P] where P=(Fo^2^+2Fc^2^)/3'
_refine_ls_weighting_scheme calc
_refine_ls_wR_factor_gt 0.1444
_refine_ls_wR_factor_ref 0.1588
_reflns_number_gt 9036
_reflns_number_total 11172
_reflns_threshold_expression F^2^>2.0\s(F^2^)
_cod_data_source_file c6dt00506c2.cif
_cod_data_source_block 1-isoHTQHPN-ZnClO4-120111
_cod_depositor_comments 'Adding full bibliography for 7038742--7038745.cif.'
_cod_database_code 7038745

loop_
_symmetry_equiv_pos_site_id
_space_group_symop_operation_xyz
1 +X,+Y,+Z
2 -X,1/2+Y,-Z

loop_
_atom_site_label
_atom_site_type_symbol
_atom_site_fract_x
_atom_site_fract_y
_atom_site_fract_z
_atom_site_U_iso_or_equiv
_atom_site_adp_type
_atom_site_occupancy
_atom_site_site_symmetry_multiplicity
_atom_site_calc_flag
_atom_site_refinement_flags
Zn1 Zn 0.37353(5) 0.79781(3) 0.76725(5) 0.03034(14) Uani 1 2 d .
Zn2 Zn 0.28830(6) 0.89681(4) 0.50088(5) 0.03821(17) Uani 1 2 d .
Cl1 Cl 0.53419(15) 0.71890(8) 0.13690(16) 0.0450(4) Uani 1 2 d .
Cl2 Cl 0.22240(14) 1.03965(9) 0.23698(15) 0.0461(4) Uani 1 2 d .
Cl3 Cl 0.87452(16) 0.83325(12) 0.64717(19) 0.0636(5) Uani 1 2 d .
O1 O 0.3621(3) 0.8192(2) 0.6132(3) 0.0323(8) Uani 1 2 d .
O2 O 0.2280(4) 0.8494(2) 0.8009(4) 0.0483(11) Uani 1 2 d .
O3 O 0.1645(6) 0.9582(4) 0.5489(5) 0.085(2) Uani 1 2 d .
O4 O 0.6093(5) 0.6555(3) 0.1380(6) 0.075(2) Uani 1 2 d .
O5 O 0.5347(6) 0.7680(3) 0.0493(5) 0.0621(14) Uani 1 2 d .
O6 O 0.4073(4) 0.6968(3) 0.1208(5) 0.0672(16) Uani 1 2 d .
O7 O 0.5863(6) 0.7560(3) 0.2439(5) 0.0757(17) Uani 1 2 d .
O8 O 0.1551(5) 1.1064(3) 0.2215(5) 0.0702(16) Uani 1 2 d .
O9 O 0.1608(8) 0.9873(3) 0.2836(7) 0.103(3) Uani 1 2 d .
O10 O 0.3490(5) 1.0525(4) 0.3130(4) 0.0754(18) Uani 1 2 d .
O11 O 0.2293(5) 1.0151(4) 0.1316(5) 0.0762(18) Uani 1 2 d .
O12 O 0.9820(6) 0.8347(6) 0.6209(6) 0.124(3) Uani 1 2 d .
O13 O 0.8998(9) 0.7748(4) 0.7308(9) 0.135(4) Uani 1 2 d .
O14 O 0.8516(12) 0.8980(5) 0.6905(7) 0.172(5) Uani 1 2 d .
O15 O 0.7766(10) 0.8190(7) 0.5541(14) 0.278(10) Uani 1 2 d .
O16 O 0.1438(10) 1.1097(9) 0.4709(10) 0.208(7) Uani 1 2 d .
O17 O 1.1114(15) 0.9845(9) 0.7273(7) 0.273(11) Uani 1 2 d .
N1 N 0.5414(4) 0.7361(2) 0.7836(4) 0.0272(9) Uani 1 2 d .
N2 N 0.4024(4) 0.8518(3) 0.4085(4) 0.0322(10) Uani 1 2 d .
N3 N 0.3102(4) 0.6944(3) 0.7863(4) 0.0312(9) Uani 1 2 d .
N4 N 0.5063(4) 0.8754(2) 0.8453(4) 0.0321(10) Uani 1 2 d .
N5 N 0.1533(4) 0.8401(3) 0.3774(4) 0.0375(11) Uani 1 2 d .
N6 N 0.4320(5) 0.9721(3) 0.5378(4) 0.0415(12) Uani 1 2 d .
C1 C 0.5255(5) 0.7269(3) 0.6627(4) 0.0313(11) Uani 1 2 d .
C2 C 0.4780(4) 0.7973(3) 0.5984(4) 0.0290(10) Uani 1 2 d .
C3 C 0.4509(5) 0.7852(3) 0.4736(4) 0.0347(12) Uani 1 2 d .
C4 C 0.5333(5) 0.6648(3) 0.8340(5) 0.0320(12) Uani 1 2 d .
C5 C 0.3966(4) 0.6418(3) 0.8094(4) 0.0278(10) Uani 1 2 d .
C6 C 0.1859(5) 0.6775(4) 0.7662(5) 0.0389(13) Uani 1 2 d .
C7 C 0.1480(6) 0.6089(4) 0.7726(6) 0.0431(14) Uani 1 2 d .
C8 C 0.2019(6) 0.4753(4) 0.7999(5) 0.0444(15) Uani 1 2 d .
C9 C 0.2911(6) 0.4224(3) 0.8239(5) 0.0430(14) Uani 1 2 d .
C10 C 0.4211(6) 0.4388(3) 0.8481(5) 0.0383(13) Uani 1 2 d .
C11 C 0.4561(5) 0.5108(3) 0.8432(5) 0.0313(11) Uani 1 2 d .
C12 C 0.3654(5) 0.5670(3) 0.8175(4) 0.0312(11) Uani 1 2 d .
C13 C 0.2373(5) 0.5492(3) 0.7960(5) 0.0350(12) Uani 1 2 d .
C14 C 0.6539(5) 0.7775(3) 0.8485(5) 0.0286(11) Uani 1 2 d .
C15 C 0.6277(5) 0.8560(3) 0.8662(5) 0.0292(11) Uani 1 2 d .
C16 C 0.4785(6) 0.9462(3) 0.8585(5) 0.0394(13) Uani 1 2 d .
C17 C 0.5651(6) 1.0002(3) 0.8898(5) 0.0418(14) Uani 1 2 d .
C18 C 0.7922(6) 1.0350(3) 0.9490(5) 0.0420(14) Uani 1 2 d .
C19 C 0.9152(6) 1.0138(3) 0.9814(6) 0.0445(14) Uani 1 2 d .
C20 C 0.9476(6) 0.9398(4) 0.9787(6) 0.0432(14) Uani 1 2 d .
C21 C 0.8566(5) 0.8881(3) 0.9404(5) 0.0394(13) Uani 1 2 d .
C22 C 0.7267(5) 0.9071(3) 0.9072(4) 0.0293(10) Uani 1 2 d .
C23 C 0.6940(5) 0.9814(3) 0.9140(5) 0.0339(12) Uani 1 2 d .
C24 C 0.3163(5) 0.8347(4) 0.2935(4) 0.0336(12) Uani 1 2 d .
C25 C 0.1848(5) 0.8158(3) 0.2927(4) 0.0326(12) Uani 1 2 d .
C26 C 0.0347(6) 0.8243(4) 0.3815(6) 0.0499(18) Uani 1 2 d .
C27 C -0.0522(5) 0.7838(4) 0.3006(5) 0.0433(15) Uani 1 2 d .
C28 C -0.1073(5) 0.7141(4) 0.1226(6) 0.0449(15) Uani 1 2 d .
C29 C -0.0749(5) 0.6905(3) 0.0348(6) 0.0435(15) Uani 1 2 d .
C30 C 0.0447(5) 0.7077(3) 0.0293(5) 0.0387(13) Uani 1 2 d .
C31 C 0.1296(5) 0.7488(3) 0.1105(5) 0.0339(12) Uani 1 2 d .
C32 C 0.0996(5) 0.7745(3) 0.2033(5) 0.0317(11) Uani 1 2 d .
C33 C -0.0218(5) 0.7578(4) 0.2099(5) 0.0417(14) Uani 1 2 d .
C34 C 0.5045(5) 0.9030(3) 0.4098(5) 0.0390(13) Uani 1 2 d .
C35 C 0.5191(6) 0.9645(3) 0.4926(5) 0.0422(14) Uani 1 2 d .
C36 C 0.4409(8) 1.0293(4) 0.6108(6) 0.0571(19) Uani 1 2 d .
C37 C 0.5430(9) 1.0755(4) 0.6395(6) 0.065(2) Uani 1 2 d .
C38 C 0.7424(11) 1.1155(5) 0.6211(8) 0.089(4) Uani 1 2 d .
C39 C 0.8274(11) 1.1090(6) 0.5691(8) 0.102(4) Uani 1 2 d .
C40 C 0.8148(10) 1.0557(6) 0.4896(7) 0.097(4) Uani 1 2 d .
C41 C 0.7190(8) 1.0060(5) 0.4654(6) 0.076(3) Uani 1 2 d .
C42 C 0.6270(7) 1.0128(4) 0.5173(5) 0.0514(18) Uani 1 2 d .
C43 C 0.6374(9) 1.0695(4) 0.5953(6) 0.061(2) Uani 1 2 d .
C44 C 0.2199(7) 0.8436(4) 0.9111(6) 0.0584(19) Uani 1 2 d .
C45 C 0.1995(14) 1.1546(7) 0.585(2) 0.197(11) Uani 1 2 d .
C46 C 1.1167(9) 1.0317(5) 0.7992(8) 0.077(3) Uani 1 2 d .
H1A H 0.46441 0.68721 0.62989 0.0375 Uiso 1 2 calc R
H1B H 0.60747 0.71321 0.65596 0.0375 Uiso 1 2 calc R
H2 H 0.54302 0.83645 0.62677 0.0348 Uiso 1 2 calc R
H3A H 0.52955 0.76979 0.46192 0.0416 Uiso 1 2 calc R
H3B H 0.38798 0.74565 0.44642 0.0416 Uiso 1 2 calc R
H4A H 0.57712 0.66759 0.9162 0.0384 Uiso 1 2 calc R
H4B H 0.57683 0.62767 0.80412 0.0384 Uiso 1 2 calc R
H6 H 0.12489 0.71551 0.74729 0.0467 Uiso 1 2 calc R
H7 H 0.0617 0.59933 0.76153 0.0517 Uiso 1 2 calc R
H8 H 0.11595 0.46301 0.7857 0.0533 Uiso 1 2 calc R
H9 H 0.26615 0.37297 0.82455 0.0516 Uiso 1 2 calc R
H10 H 0.48277 0.40119 0.86727 0.0460 Uiso 1 2 calc R
H11 H 0.5424 0.52236 0.85739 0.0375 Uiso 1 2 calc R
H14A H 0.71589 0.77542 0.80932 0.0343 Uiso 1 2 calc R
H14B H 0.69285 0.75389 0.92254 0.0343 Uiso 1 2 calc R
H16 H 0.39259 0.95844 0.84489 0.0473 Uiso 1 2 calc R
H17 H 0.54049 1.04912 0.89547 0.0501 Uiso 1 2 calc R
H18 H 0.77151 1.08519 0.94972 0.0504 Uiso 1 2 calc R
H19 H 0.98029 1.04935 1.00617 0.0534 Uiso 1 2 calc R
H20 H 1.03411 0.92589 1.00389 0.0519 Uiso 1 2 calc R
H21 H 0.88005 0.83879 0.93582 0.0473 Uiso 1 2 calc R
H24A H 0.35076 0.79315 0.26354 0.0403 Uiso 1 2 calc R
H24B H 0.31114 0.87728 0.24417 0.0403 Uiso 1 2 calc R
H26 H 0.01309 0.84217 0.44263 0.0598 Uiso 1 2 calc R
H27 H -0.13245 0.77355 0.30608 0.0519 Uiso 1 2 calc R
H28 H -0.1875 0.70158 0.12625 0.0539 Uiso 1 2 calc R
H29 H -0.13297 0.6623 -0.02297 0.0522 Uiso 1 2 calc R
H30 H 0.06662 0.69038 -0.03196 0.0465 Uiso 1 2 calc R
H31 H 0.20927 0.76022 0.10471 0.0406 Uiso 1 2 calc R
H34A H 0.4856 0.92366 0.33379 0.0468 Uiso 1 2 calc R
H34B H 0.58524 0.87597 0.42953 0.0468 Uiso 1 2 calc R
H36 H 0.3759 1.0368 0.64124 0.0685 Uiso 1 2 calc R
H37 H 0.54845 1.11308 0.69234 0.0777 Uiso 1 2 calc R
H38 H 0.75397 1.15209 0.6766 0.1072 Uiso 1 2 calc R
H39 H 0.89712 1.14154 0.58755 0.1219 Uiso 1 2 calc R
H40 H 0.87348 1.05359 0.45111 0.1165 Uiso 1 2 calc R
H41 H 0.71407 0.96739 0.41431 0.0916 Uiso 1 2 calc R
H44A H 0.21113 0.79227 0.92825 0.0701 Uiso 1 2 calc R
H44B H 0.14627 0.87099 0.91355 0.0701 Uiso 1 2 calc R
H44C H 0.29683 0.86368 0.96649 0.0701 Uiso 1 2 calc R

loop_
_atom_site_aniso_label
_atom_site_aniso_U_11
_atom_site_aniso_U_22
_atom_site_aniso_U_33
_atom_site_aniso_U_12
_atom_site_aniso_U_13
_atom_site_aniso_U_23
Zn1 0.0264(3) 0.0337(3) 0.0328(3) 0.0041(3) 0.0126(2) 0.0041(3)
Zn2 0.0400(4) 0.0435(4) 0.0341(3) 0.0108(3) 0.0166(3) 0.0019(3)
Cl1 0.0432(8) 0.0320(7) 0.0720(11) 0.0012(6) 0.0355(8) 0.0015(7)
Cl2 0.0406(8) 0.0417(8) 0.0620(10) 0.0031(6) 0.0255(7) 0.0103(7)
Cl3 0.0376(8) 0.0731(12) 0.0841(13) 0.0000(8) 0.0263(9) -0.0035(11)
O1 0.0283(17) 0.041(2) 0.0314(18) 0.0068(15) 0.0156(15) 0.0040(16)
O2 0.042(2) 0.040(2) 0.076(3) 0.0086(19) 0.038(2) 0.011(2)
O3 0.070(4) 0.105(5) 0.082(4) 0.032(4) 0.028(3) -0.030(4)
O4 0.047(3) 0.032(2) 0.166(6) 0.006(2) 0.061(4) -0.001(3)
O5 0.102(4) 0.037(2) 0.069(3) -0.005(3) 0.056(3) 0.001(2)
O6 0.035(2) 0.052(3) 0.122(5) 0.004(2) 0.037(3) 0.011(3)
O7 0.107(5) 0.069(4) 0.054(3) 0.001(3) 0.030(3) -0.004(3)
O8 0.056(3) 0.045(3) 0.106(5) 0.017(2) 0.023(3) 0.010(3)
O9 0.144(6) 0.044(3) 0.177(8) -0.022(4) 0.129(6) 0.004(4)
O10 0.046(3) 0.117(5) 0.050(3) 0.012(3) 0.000(2) 0.036(3)
O11 0.048(3) 0.108(5) 0.079(4) -0.019(3) 0.030(3) -0.029(4)
O12 0.071(4) 0.219(10) 0.103(5) 0.003(5) 0.055(4) 0.041(6)
O13 0.139(7) 0.098(6) 0.211(10) 0.052(5) 0.115(7) 0.079(6)
O14 0.297(13) 0.152(8) 0.105(6) 0.161(9) 0.117(8) 0.043(6)
O15 0.141(9) 0.159(11) 0.355(18) 0.067(8) -0.141(10) -0.114(12)
O16 0.132(9) 0.344(19) 0.165(10) 0.122(11) 0.073(8) 0.160(12)
O17 0.39(2) 0.358(18) 0.075(6) 0.331(17) 0.094(9) 0.068(8)
N1 0.025(2) 0.026(2) 0.032(2) 0.0012(17) 0.0115(18) 0.0029(18)
N2 0.030(2) 0.039(3) 0.028(2) -0.000(2) 0.0106(18) -0.0011(19)
N3 0.026(2) 0.035(2) 0.035(2) 0.0013(19) 0.0144(18) -0.001(2)
N4 0.028(2) 0.031(2) 0.038(2) 0.0067(18) 0.0124(19) 0.0036(19)
N5 0.030(2) 0.055(3) 0.029(2) 0.009(2) 0.0121(19) 0.003(2)
N6 0.053(3) 0.035(3) 0.032(2) 0.011(2) 0.009(2) 0.006(2)
C1 0.027(2) 0.039(3) 0.032(3) 0.003(2) 0.014(2) 0.001(2)
C2 0.026(2) 0.033(2) 0.029(2) 0.008(2) 0.0121(19) 0.005(2)
C3 0.028(2) 0.044(3) 0.033(3) 0.004(2) 0.012(2) 0.000(2)
C4 0.028(2) 0.025(3) 0.044(3) 0.004(2) 0.013(2) 0.009(2)
C5 0.020(2) 0.039(3) 0.027(2) -0.002(2) 0.0124(19) 0.000(2)
C6 0.027(3) 0.047(3) 0.044(3) 0.004(2) 0.013(2) -0.003(3)
C7 0.036(3) 0.050(4) 0.049(4) -0.008(3) 0.021(3) -0.005(3)
C8 0.046(3) 0.043(3) 0.048(4) -0.021(3) 0.022(3) -0.009(3)
C9 0.051(4) 0.038(3) 0.047(3) -0.018(3) 0.026(3) -0.008(3)
C10 0.046(3) 0.036(3) 0.036(3) -0.004(3) 0.017(3) -0.003(3)
C11 0.036(3) 0.028(3) 0.032(3) -0.006(2) 0.014(2) -0.008(2)
C12 0.031(3) 0.032(3) 0.031(3) -0.002(2) 0.013(2) -0.001(2)
C13 0.029(3) 0.041(3) 0.036(3) -0.009(2) 0.013(2) -0.002(2)
C14 0.023(2) 0.027(3) 0.037(3) 0.0028(18) 0.012(2) -0.001(2)
C15 0.023(2) 0.034(3) 0.031(3) 0.006(2) 0.011(2) 0.008(2)
C16 0.045(3) 0.038(3) 0.036(3) 0.010(3) 0.015(3) -0.005(3)
C17 0.047(3) 0.035(3) 0.042(3) 0.013(3) 0.013(3) -0.002(3)
C18 0.044(3) 0.030(3) 0.051(4) -0.001(3) 0.015(3) -0.003(3)
C19 0.049(4) 0.035(3) 0.053(4) -0.009(3) 0.022(3) -0.007(3)
C20 0.030(3) 0.041(3) 0.059(4) -0.004(2) 0.016(3) -0.001(3)
C21 0.032(3) 0.035(3) 0.050(3) 0.001(2) 0.013(2) -0.003(3)
C22 0.032(3) 0.031(3) 0.026(2) 0.004(2) 0.012(2) 0.003(2)
C23 0.041(3) 0.025(3) 0.036(3) 0.003(2) 0.013(2) 0.001(2)
C24 0.026(2) 0.053(3) 0.022(2) -0.004(2) 0.010(2) -0.003(2)
C25 0.027(2) 0.044(3) 0.027(2) 0.007(2) 0.010(2) 0.009(2)
C26 0.037(3) 0.074(5) 0.049(4) 0.020(3) 0.028(3) 0.020(3)
C27 0.029(3) 0.061(4) 0.041(3) -0.000(3) 0.014(2) 0.006(3)
C28 0.023(3) 0.051(4) 0.055(4) 0.000(2) 0.006(3) 0.011(3)
C29 0.030(3) 0.033(3) 0.057(4) -0.001(2) 0.001(3) 0.003(3)
C30 0.029(3) 0.040(3) 0.045(3) 0.007(2) 0.009(2) 0.001(3)
C31 0.032(3) 0.035(3) 0.032(3) 0.006(2) 0.008(2) 0.005(2)
C32 0.024(2) 0.037(3) 0.034(3) 0.008(2) 0.010(2) 0.007(2)
C33 0.021(2) 0.057(4) 0.046(3) 0.009(2) 0.010(2) 0.018(3)
C34 0.039(3) 0.044(3) 0.036(3) -0.017(3) 0.015(2) -0.005(3)
C35 0.046(3) 0.037(3) 0.032(3) -0.007(3) -0.000(3) 0.003(3)
C36 0.078(5) 0.039(3) 0.046(4) 0.010(4) 0.011(4) -0.005(3)
C37 0.088(6) 0.040(4) 0.047(4) -0.001(4) -0.002(4) -0.005(3)
C38 0.113(8) 0.049(5) 0.064(6) -0.022(5) -0.022(5) 0.017(4)
C39 0.098(8) 0.109(8) 0.062(6) -0.074(7) -0.018(5) 0.016(6)
C40 0.092(7) 0.136(9) 0.048(4) -0.082(7) 0.004(4) 0.008(5)
C41 0.077(6) 0.106(7) 0.038(4) -0.058(5) 0.010(4) -0.004(4)
C42 0.059(4) 0.047(4) 0.034(3) -0.016(3) -0.002(3) 0.007(3)
C43 0.079(5) 0.044(4) 0.043(4) -0.006(4) -0.000(4) 0.005(3)
C44 0.064(4) 0.063(4) 0.066(5) 0.005(4) 0.045(4) 0.006(4)
C45 0.094(9) 0.086(8) 0.42(3) -0.024(7) 0.102(15) -0.130(14)
C46 0.095(7) 0.060(5) 0.085(6) 0.018(5) 0.043(5) -0.006(5)

loop_
_atom_type_symbol
_atom_type_description
_atom_type_scat_dispersion_real
_atom_type_scat_dispersion_imag
_atom_type_scat_source
C C 0.0033 0.0016
;
International Tables for Crystallography
(Vol. C, Tables 4.2.6.8 and 6.1.1.4)
;
H H 0.0000 0.0000
;
International Tables for Crystallography
(Vol. C, Table 6.1.1.4)
;
Cl Cl 0.1484 0.1585
;
International Tables for Crystallography
(Vol. C, Tables 4.2.6.8 and 6.1.1.4)
;
N N 0.0061 0.0033
;
International Tables for Crystallography
(Vol. C, Tables 4.2.6.8 and 6.1.1.4)
;
O O 0.0106 0.0060
;
International Tables for Crystallography
(Vol. C, Tables 4.2.6.8 and 6.1.1.4)
;
Zn Zn 0.2839 1.4301
;
International Tables for Crystallography
(Vol. C, Tables 4.2.6.8 and 6.1.1.4)
;

loop_
_geom_angle_atom_site_label_1
_geom_angle_atom_site_label_2
_geom_angle_atom_site_label_3
_geom_angle
_geom_angle_publ_flag
O1 Zn1 O2 109.53(18) yes
O1 Zn1 N1 87.30(17) yes
O1 Zn1 N3 113.26(17) yes
O1 Zn1 N4 97.39(18) yes
O2 Zn1 N1 163.10(19) yes
O2 Zn1 N3 93.74(19) yes
O2 Zn1 N4 94.62(18) yes
N1 Zn1 N3 80.44(18) yes
N1 Zn1 N4 81.28(17) yes
N3 Zn1 N4 143.24(17) yes
O1 Zn2 O3 109.9(2) yes
O1 Zn2 N2 86.43(17) yes
O1 Zn2 N5 101.65(18) yes
O1 Zn2 N6 102.54(17) yes
O3 Zn2 N2 163.7(2) yes
O3 Zn2 N5 96.1(2) yes
O3 Zn2 N6 97.3(2) yes
N2 Zn2 N5 79.37(19) yes
N2 Zn2 N6 79.2(2) yes
N5 Zn2 N6 146.4(2) yes
O4 Cl1 O5 110.8(4) yes
O4 Cl1 O6 109.2(3) yes
O4 Cl1 O7 108.9(4) yes
O5 Cl1 O6 109.8(3) yes
O5 Cl1 O7 108.9(3) yes
O6 Cl1 O7 109.1(4) yes
O8 Cl2 O9 109.0(4) yes
O8 Cl2 O10 108.1(4) yes
O8 Cl2 O11 109.8(4) yes
O9 Cl2 O10 110.0(4) yes
O9 Cl2 O11 111.4(4) yes
O10 Cl2 O11 108.4(3) yes
O12 Cl3 O13 103.0(6) yes
O12 Cl3 O14 112.9(7) yes
O12 Cl3 O15 108.6(8) yes
O13 Cl3 O14 111.0(6) yes
O13 Cl3 O15 113.1(7) yes
O14 Cl3 O15 108.3(7) yes
Zn1 O1 Zn2 136.9(2) yes
Zn1 O1 C2 109.1(3) yes
Zn2 O1 C2 106.2(3) yes
Zn1 O2 C44 119.4(4) yes
Zn1 N1 C1 99.9(3) yes
Zn1 N1 C4 108.9(4) yes
Zn1 N1 C14 110.1(3) yes
C1 N1 C4 110.1(4) yes
C1 N1 C14 114.2(5) yes
C4 N1 C14 112.8(4) yes
Zn2 N2 C3 100.7(4) yes
Zn2 N2 C24 107.8(3) yes
Zn2 N2 C34 110.8(4) yes
C3 N2 C24 111.6(4) yes
C3 N2 C34 112.6(4) yes
C24 N2 C34 112.7(5) yes
Zn1 N3 C5 115.8(4) yes
Zn1 N3 C6 123.8(4) yes
C5 N3 C6 120.1(5) yes
Zn1 N4 C15 115.7(4) yes
Zn1 N4 C16 124.1(4) yes
C15 N4 C16 119.3(5) yes
Zn2 N5 C25 117.2(4) yes
Zn2 N5 C26 123.2(4) yes
C25 N5 C26 119.6(5) yes
Zn2 N6 C35 118.8(4) yes
Zn2 N6 C36 122.1(5) yes
C35 N6 C36 119.1(6) yes
N1 C1 C2 110.6(5) yes
O1 C2 C1 109.4(5) yes
O1 C2 C3 108.3(4) yes
C1 C2 C3 110.0(5) yes
N2 C3 C2 111.5(5) yes
N1 C4 C5 111.6(4) yes
N3 C5 C4 117.1(5) yes
N3 C5 C12 122.3(5) yes
C4 C5 C12 120.6(4) yes
N3 C6 C7 121.8(6) yes
C6 C7 C13 120.6(6) yes
C9 C8 C13 119.8(6) yes
C8 C9 C10 121.7(6) yes
C9 C10 C11 118.8(6) yes
C10 C11 C12 120.8(5) yes
C5 C12 C11 122.9(5) yes
C5 C12 C13 117.9(5) yes
C11 C12 C13 119.2(5) yes
C7 C13 C8 123.1(6) yes
C7 C13 C12 117.2(5) yes
C8 C13 C12 119.7(5) yes
N1 C14 C15 113.9(4) yes
N4 C15 C14 117.5(4) yes
N4 C15 C22 121.1(5) yes
C14 C15 C22 121.4(5) yes
N4 C16 C17 124.3(6) yes
C16 C17 C23 117.9(6) yes
C19 C18 C23 119.7(6) yes
C18 C19 C20 120.9(6) yes
C19 C20 C21 120.8(6) yes
C20 C21 C22 120.5(6) yes
C15 C22 C21 123.3(5) yes
C15 C22 C23 118.0(5) yes
C21 C22 C23 118.7(5) yes
C17 C23 C18 121.6(5) yes
C17 C23 C22 119.1(5) yes
C18 C23 C22 119.3(5) yes
N2 C24 C25 111.0(5) yes
N5 C25 C24 117.0(4) yes
N5 C25 C32 122.1(5) yes
C24 C25 C32 120.8(5) yes
N5 C26 C27 122.3(7) yes
C26 C27 C33 119.3(6) yes
C29 C28 C33 120.9(6) yes
C28 C29 C30 120.2(5) yes
C29 C30 C31 121.2(6) yes
C30 C31 C32 120.4(6) yes
C25 C32 C31 123.5(5) yes
C25 C32 C33 117.4(6) yes
C31 C32 C33 119.1(5) yes
C27 C33 C28 122.6(6) yes
C27 C33 C32 119.2(5) yes
C28 C33 C32 118.3(6) yes
N2 C34 C35 112.2(6) yes
N6 C35 C34 117.9(6) yes
N6 C35 C42 122.8(6) yes
C34 C35 C42 119.2(7) yes
N6 C36 C37 120.4(8) yes
C36 C37 C43 122.8(7) yes
C39 C38 C43 121.4(9) yes
C38 C39 C40 120.9(10) yes
C39 C40 C41 120.7(11) yes
C40 C41 C42 119.1(9) yes
C35 C42 C41 122.8(7) yes
C35 C42 C43 117.5(8) yes
C41 C42 C43 119.7(7) yes
C37 C43 C38 124.8(8) yes
C37 C43 C42 117.3(7) yes
C38 C43 C42 117.8(9) yes
N1 C1 H1A 109.539 no
N1 C1 H1B 109.538 no
C2 C1 H1A 109.535 no
C2 C1 H1B 109.536 no
H1A C1 H1B 108.085 no
O1 C2 H2 109.724 no
C1 C2 H2 109.731 no
C3 C2 H2 109.724 no
N2 C3 H3A 109.339 no
N2 C3 H3B 109.333 no
C2 C3 H3A 109.330 no
C2 C3 H3B 109.323 no
H3A C3 H3B 107.970 no
N1 C4 H4A 109.303 no
N1 C4 H4B 109.305 no
C5 C4 H4A 109.301 no
C5 C4 H4B 109.304 no
H4A C4 H4B 107.960 no
N3 C6 H6 119.098 no
C7 C6 H6 119.077 no
C6 C7 H7 119.696 no
C13 C7 H7 119.700 no
C9 C8 H8 120.071 no
C13 C8 H8 120.087 no
C8 C9 H9 119.154 no
C10 C9 H9 119.151 no
C9 C10 H10 120.627 no
C11 C10 H10 120.611 no
C10 C11 H11 119.578 no
C12 C11 H11 119.580 no
N1 C14 H14A 108.780 no
N1 C14 H14B 108.776 no
C15 C14 H14A 108.770 no
C15 C14 H14B 108.773 no
H14A C14 H14B 107.663 no
N4 C16 H16 117.867 no
C17 C16 H16 117.872 no
C16 C17 H17 121.066 no
C23 C17 H17 121.058 no
C19 C18 H18 120.170 no
C23 C18 H18 120.172 no
C18 C19 H19 119.545 no
C20 C19 H19 119.533 no
C19 C20 H20 119.606 no
C21 C20 H20 119.591 no
C20 C21 H21 119.728 no
C22 C21 H21 119.725 no
N2 C24 H24A 109.436 no
N2 C24 H24B 109.438 no
C25 C24 H24A 109.446 no
C25 C24 H24B 109.439 no
H24A C24 H24B 108.030 no
N5 C26 H26 118.848 no
C27 C26 H26 118.857 no
C26 C27 H27 120.328 no
C33 C27 H27 120.331 no
C29 C28 H28 119.573 no
C33 C28 H28 119.572 no
C28 C29 H29 119.905 no
C30 C29 H29 119.929 no
C29 C30 H30 119.394 no
C31 C30 H30 119.415 no
C30 C31 H31 119.781 no
C32 C31 H31 119.790 no
N2 C34 H34A 109.166 no
N2 C34 H34B 109.168 no
C35 C34 H34A 109.167 no
C35 C34 H34B 109.168 no
H34A C34 H34B 107.874 no
N6 C36 H36 119.797 no
C37 C36 H36 119.787 no
C36 C37 H37 118.625 no
C43 C37 H37 118.623 no
C39 C38 H38 119.284 no
C43 C38 H38 119.291 no
C38 C39 H39 119.532 no
C40 C39 H39 119.537 no
C39 C40 H40 119.638 no
C41 C40 H40 119.621 no
C40 C41 H41 120.435 no
C42 C41 H41 120.429 no
O2 C44 H44A 109.473 no
O2 C44 H44B 109.477 no
O2 C44 H44C 109.471 no
H44A C44 H44B 109.469 no
H44A C44 H44C 109.473 no
H44B C44 H44C 109.465 no

loop_
_geom_bond_atom_site_label_1
_geom_bond_atom_site_label_2
_geom_bond_distance
_geom_bond_publ_flag
Zn1 O1 1.957(4) yes
Zn1 O2 2.064(5) yes
Zn1 N1 2.153(5) yes
Zn1 N3 2.071(5) yes
Zn1 N4 2.055(4) yes
Zn2 O1 1.984(4) yes
Zn2 O3 2.044(7) yes
Zn2 N2 2.182(5) yes
Zn2 N5 2.051(4) yes
Zn2 N6 2.056(5) yes
Cl1 O4 1.436(5) yes
Cl1 O5 1.435(6) yes
Cl1 O6 1.431(5) yes
Cl1 O7 1.450(6) yes
Cl2 O8 1.418(6) yes
Cl2 O9 1.429(9) yes
Cl2 O10 1.439(5) yes
Cl2 O11 1.441(7) yes
Cl3 O12 1.365(9) yes
Cl3 O13 1.467(10) yes
Cl3 O14 1.371(11) yes
Cl3 O15 1.335(13) yes
O1 C2 1.440(7) yes
O2 C44 1.438(10) yes
O16 C45 1.60(3) yes
O17 C46 1.247(17) yes
N1 C1 1.495(7) yes
N1 C4 1.473(7) yes
N1 C14 1.463(6) yes
N2 C3 1.471(7) yes
N2 C24 1.482(6) yes
N2 C34 1.481(8) yes
N3 C5 1.329(7) yes
N3 C6 1.370(7) yes
N4 C15 1.348(7) yes
N4 C16 1.361(8) yes
N5 C25 1.323(8) yes
N5 C26 1.387(9) yes
N6 C35 1.306(10) yes
N6 C36 1.381(9) yes
C1 C2 1.523(8) yes
C2 C3 1.524(8) yes
C4 C5 1.523(7) yes
C5 C12 1.428(8) yes
C6 C7 1.342(9) yes
C7 C13 1.446(9) yes
C8 C9 1.355(9) yes
C8 C13 1.419(9) yes
C9 C10 1.421(10) yes
C10 C11 1.386(8) yes
C11 C12 1.409(8) yes
C12 C13 1.412(8) yes
C14 C15 1.504(7) yes
C15 C22 1.413(7) yes
C16 C17 1.350(9) yes
C17 C23 1.421(9) yes
C18 C19 1.360(9) yes
C18 C23 1.431(8) yes
C19 C20 1.410(9) yes
C20 C21 1.357(8) yes
C21 C22 1.420(8) yes
C22 C23 1.423(8) yes
C24 C25 1.520(8) yes
C25 C32 1.426(7) yes
C26 C27 1.368(8) yes
C27 C33 1.397(10) yes
C28 C29 1.361(11) yes
C28 C33 1.435(8) yes
C29 C30 1.410(9) yes
C30 C31 1.366(7) yes
C31 C32 1.415(9) yes
C32 C33 1.433(9) yes
C34 C35 1.513(9) yes
C35 C42 1.448(10) yes
C36 C37 1.373(12) yes
C37 C43 1.370(15) yes
C38 C39 1.345(19) yes
C38 C43 1.396(14) yes
C39 C40 1.378(15) yes
C40 C41 1.365(14) yes
C41 C42 1.415(13) yes
C42 C43 1.414(10) yes
C1 H1A 0.990 no
C1 H1B 0.990 no
C2 H2 1.000 no
C3 H3A 0.990 no
C3 H3B 0.990 no
C4 H4A 0.990 no
C4 H4B 0.990 no
C6 H6 0.950 no
C7 H7 0.950 no
C8 H8 0.950 no
C9 H9 0.950 no
C10 H10 0.950 no
C11 H11 0.950 no
C14 H14A 0.990 no
C14 H14B 0.990 no
C16 H16 0.950 no
C17 H17 0.950 no
C18 H18 0.950 no
C19 H19 0.950 no
C20 H20 0.950 no
C21 H21 0.950 no
C24 H24A 0.990 no
C24 H24B 0.990 no
C26 H26 0.950 no
C27 H27 0.950 no
C28 H28 0.950 no
C29 H29 0.950 no
C30 H30 0.950 no
C31 H31 0.950 no
C34 H34A 0.990 no
C34 H34B 0.990 no
C36 H36 0.950 no
C37 H37 0.950 no
C38 H38 0.950 no
C39 H39 0.950 no
C40 H40 0.950 no
C41 H41 0.950 no
C44 H44A 0.980 no
C44 H44B 0.980 no
C44 H44C 0.980 no

loop_
_geom_contact_atom_site_label_1
_geom_contact_atom_site_label_2
_geom_contact_distance
_geom_contact_publ_flag
_geom_contact_site_symmetry_2
O2 C6 3.197(8) no .
O2 C16 3.199(8) no .
O3 C26 3.248(9) no .
O3 C36 3.215(11) no .
N3 C1 3.371(8) no .
N3 C13 2.803(8) no .
N3 C44 3.489(10) no .
N4 C2 3.364(7) no .
N4 C23 2.784(7) no .
N5 C3 3.305(7) no .
N5 C33 2.794(7) no .
N6 C2 3.297(8) no .
N6 C3 3.549(8) no .
N6 C43 2.814(10) no .
C1 C5 3.149(9) no .
C1 C15 3.401(8) no .
C2 C14 3.132(7) no .
C2 C15 3.409(7) no .
C2 C34 3.177(9) no .
C2 C35 3.445(9) no .
C3 C25 3.135(6) no .
C3 C35 3.368(8) no .
C4 C11 2.972(7) no .
C5 C7 2.744(8) no .
C6 C12 2.778(8) no .
C6 C44 3.513(10) no .
C8 C11 2.801(9) no .
C9 C12 2.793(8) no .
C10 C13 2.808(8) no .
C14 C21 2.977(7) no .
C15 C17 2.780(8) no .
C16 C22 2.744(9) no .
C16 C36 3.392(10) no .
C17 C36 3.375(9) no .
C17 C37 3.398(11) no .
C18 C21 2.804(9) no .
C19 C22 2.802(8) no .
C20 C23 2.794(8) no .
C24 C31 2.989(7) no .
C25 C27 2.771(9) no .
C26 C32 2.767(10) no .
C28 C31 2.801(9) no .
C29 C32 2.813(8) no .
C30 C33 2.805(10) no .
C34 C41 2.956(11) no .
C35 C37 2.712(10) no .
C36 C42 2.763(13) no .
C38 C41 2.768(13) no .
C39 C42 2.760(14) no .
C40 C43 2.781(16) no .
Zn1 O5 3.456(5) no 1_556
Zn2 O9 3.115(8) no .
O2 O12 2.933(7) no 1_455
O2 O17 2.810(16) no 1_455
O2 C46 3.570(11) no 1_455
O3 O9 3.402(12) no .
O3 O12 3.393(12) no 1_455
O3 O16 2.934(18) no .
O3 O17 2.584(15) no 1_455
O4 C17 3.411(8) no 2_646
O4 C28 3.441(9) no 1_655
O4 C45 3.43(3) no 2_646
O5 Zn1 3.456(5) no 1_554
O5 N1 3.455(8) no 1_554
O5 N4 3.183(7) no 1_554
O5 C4 3.324(8) no 1_554
O5 C9 3.505(8) no 2_656
O5 C10 3.364(8) no 2_656
O5 C14 3.276(10) no 1_554
O5 C15 3.288(9) no 1_554
O6 C31 3.232(8) no .
O7 C9 3.578(9) no 2_656
O7 C10 3.545(9) no 2_656
O7 C45 3.221(18) no 2_646
O8 O13 3.250(10) no 2_656
O8 O16 3.218(15) no .
O8 C7 3.445(9) no 2_556
O8 C29 3.431(9) no 2_555
O9 Zn2 3.115(8) no .
O9 O3 3.402(12) no .
O9 O16 3.328(17) no .
O9 N5 2.966(8) no .
O9 C24 3.282(9) no .
O9 C25 3.157(8) no .
O10 N6 3.060(7) no .
O10 C1 3.471(9) no 2_656
O10 C4 3.351(9) no 2_656
O10 C11 3.519(9) no 2_656
O10 C34 3.258(9) no .
O10 C35 2.909(8) no .
O10 C36 3.588(9) no .
O10 C42 3.386(8) no .
O11 C11 3.451(9) no 2_656
O11 C19 3.391(8) no 1_454
O11 C20 3.391(8) no 1_454
O12 O2 2.933(7) no 1_655
O12 O3 3.393(12) no 1_655
O12 O17 3.186(18) no .
O12 C26 3.303(12) no 1_655
O13 O8 3.250(10) no 2_646
O13 C6 3.576(11) no 1_655
O13 C14 3.579(13) no .
O13 C21 3.544(13) no .
O14 O17 3.22(2) no .
O14 C20 3.526(11) no .
O14 C21 3.163(12) no .
O14 C22 3.506(14) no .
O14 C41 3.376(12) no .
O14 C42 3.441(12) no .
O15 C3 3.509(13) no .
O15 C34 3.355(12) no .
O15 C45 3.56(2) no 2_646
O16 O3 2.934(18) no .
O16 O8 3.218(15) no .
O16 O9 3.328(17) no .
O16 C36 3.526(14) no .
O17 O2 2.810(16) no 1_655
O17 O3 2.584(15) no 1_655
O17 O12 3.186(18) no .
O17 O14 3.22(2) no .
O17 C44 3.415(15) no 1_655
N1 O5 3.455(8) no 1_556
N4 O5 3.183(7) no 1_556
N5 O9 2.966(8) no .
N6 O10 3.060(7) no .
C1 O10 3.471(9) no 2_646
C3 O15 3.509(13) no .
C4 O5 3.324(8) no 1_556
C4 O10 3.351(9) no 2_646
C6 O13 3.576(11) no 1_455
C7 O8 3.445(9) no 2_546
C8 C18 3.354(10) no 2_647
C8 C19 3.539(11) no 2_647
C8 C23 3.415(9) no 2_647
C9 O5 3.505(8) no 2_646
C9 O7 3.578(9) no 2_646
C9 C22 3.505(9) no 2_647
C9 C23 3.453(9) no 2_647
C10 O5 3.364(8) no 2_646
C10 O7 3.545(9) no 2_646
C10 C16 3.505(8) no 2_647
C10 C17 3.469(9) no 2_647
C11 O10 3.519(9) no 2_646
C11 O11 3.451(9) no 2_646
C11 C17 3.490(9) no 2_647
C12 C41 3.567(10) no 2_646
C13 C18 3.381(10) no 2_647
C13 C40 3.474(11) no 2_646
C14 O5 3.276(10) no 1_556
C14 O13 3.579(13) no .
C14 C29 3.535(7) no 1_656
C15 O5 3.288(9) no 1_556
C16 C10 3.505(8) no 2_657
C17 O4 3.411(8) no 2_656
C17 C10 3.469(9) no 2_657
C17 C11 3.490(9) no 2_657
C18 C8 3.354(10) no 2_657
C18 C13 3.381(10) no 2_657
C19 O11 3.391(8) no 1_656
C19 C8 3.539(11) no 2_657
C19 C30 3.594(9) no 2_656
C20 O11 3.391(8) no 1_656
C20 O14 3.526(11) no .
C21 O13 3.544(13) no .
C21 O14 3.163(12) no .
C22 O14 3.506(14) no .
C22 C9 3.505(9) no 2_657
C23 C8 3.415(9) no 2_657
C23 C9 3.453(9) no 2_657
C24 O9 3.282(9) no .
C25 O9 3.157(8) no .
C26 O12 3.303(12) no 1_455
C27 C45 3.49(2) no 2_546
C28 O4 3.441(9) no 1_455
C28 C46 3.503(12) no 2_646
C29 O8 3.431(9) no 2_545
C29 C14 3.535(7) no 1_454
C30 C19 3.594(9) no 2_646
C31 O6 3.232(8) no .
C31 C44 3.505(11) no 1_554
C34 O10 3.258(9) no .
C34 O15 3.355(12) no .
C35 O10 2.909(8) no .
C36 O10 3.588(9) no .
C36 O16 3.526(14) no .
C36 C45 3.490(18) no .
C40 C13 3.474(11) no 2_656
C41 O14 3.376(12) no .
C41 C12 3.567(10) no 2_656
C42 O10 3.386(8) no .
C42 O14 3.441(12) no .
C44 O17 3.415(15) no 1_455
C44 C31 3.505(11) no 1_556
C45 O4 3.43(3) no 2_656
C45 O7 3.221(18) no 2_656
C45 O15 3.56(2) no 2_656
C45 C27 3.49(2) no 2_556
C45 C36 3.490(18) no .
C46 O2 3.570(11) no 1_655
C46 C28 3.503(12) no 2_656
Zn1 H1A 3.0755 no .
Zn1 H2 3.1163 no .
Zn1 H4A 3.3989 no .
Zn1 H6 3.1163 no .
Zn1 H14B 3.5475 no .
Zn1 H16 3.0920 no .
Zn1 H44A 3.1862 no .
Zn1 H44C 3.1851 no .
Zn2 H2 2.9751 no .
Zn2 H3B 3.1583 no .
Zn2 H24B 3.3810 no .
Zn2 H26 3.0968 no .
Zn2 H36 3.0881 no .
O1 H1A 2.6591 no .
O1 H1B 3.2692 no .
O1 H3A 3.2564 no .
O1 H3B 2.6141 no .
O2 H6 2.7028 no .
O2 H16 2.6531 no .
O3 H26 2.7696 no .
O3 H36 2.6839 no .
N1 H2 2.7189 no .
N2 H2 2.6922 no .
N3 H1A 3.0644 no .
N3 H4A 2.9294 no .
N3 H4B 3.1802 no .
N3 H7 3.2219 no .
N3 H44A 3.0217 no .
N4 H2 3.0330 no .
N4 H14A 3.1474 no .
N4 H14B 2.9875 no .
N4 H17 3.2479 no .
N4 H44C 3.2438 no .
N5 H3B 3.0274 no .
N5 H24A 3.1669 no .
N5 H24B 2.9312 no .
N5 H27 3.2666 no .
N6 H2 2.8394 no .
N6 H34A 2.9952 no .
N6 H34B 3.1051 no .
N6 H37 3.2380 no .
C1 H3A 2.6866 no .
C1 H3B 2.6698 no .
C1 H4A 3.2580 no .
C1 H4B 2.4829 no .
C1 H14A 2.4705 no .
C1 H14B 3.2252 no .
C2 H14A 3.0927 no .
C2 H34B 3.1550 no .
C3 H1A 2.6452 no .
C3 H1B 2.7207 no .
C3 H24A 2.5179 no .
C3 H24B 3.2649 no .
C3 H34A 3.2011 no .
C3 H34B 2.4431 no .
C4 H1A 2.4724 no .
C4 H1B 2.8153 no .
C4 H11 2.6291 no .
C4 H14A 2.9835 no .
C4 H14B 2.4017 no .
C5 H1A 2.7749 no .
C5 H6 3.1875 no .
C5 H11 2.6799 no .
C6 H44A 2.8899 no .
C7 H8 2.7133 no .
C8 H7 2.7167 no .
C8 H10 3.2758 no .
C9 H11 3.2770 no .
C10 H8 3.2820 no .
C11 H4A 3.1815 no .
C11 H4B 2.6773 no .
C11 H9 3.2691 no .
C12 H4A 2.9328 no .
C12 H4B 2.6892 no .
C12 H7 3.3009 no .
C12 H8 3.3059 no .
C12 H10 3.2907 no .
C13 H6 3.2794 no .
C13 H9 3.2581 no .
C13 H11 3.2903 no .
C14 H1A 3.3041 no .
C14 H1B 2.6018 no .
C14 H2 2.8703 no .
C14 H4A 2.4641 no .
C14 H4B 2.8790 no .
C14 H21 2.6534 no .
C15 H2 2.8804 no .
C15 H4A 3.5963 no .
C15 H16 3.1833 no .
C15 H21 2.6898 no .
C16 H36 3.0856 no .
C16 H44C 3.2126 no .
C17 H18 2.6840 no .
C17 H36 3.2121 no .
C17 H37 3.2102 no .
C18 H17 2.6918 no .
C18 H20 3.2587 no .
C19 H21 3.2629 no .
C20 H18 3.2696 no .
C21 H14A 2.7818 no .
C21 H14B 3.0390 no .
C21 H19 3.2540 no .
C22 H14A 2.7018 no .
C22 H14B 2.8533 no .
C22 H17 3.3170 no .
C22 H18 3.3214 no .
C22 H20 3.2693 no .
C23 H16 3.2302 no .
C23 H19 3.2744 no .
C23 H21 3.3048 no .
C24 H3A 2.8669 no .
C24 H3B 2.4532 no .
C24 H31 2.6606 no .
C24 H34A 2.4268 no .
C24 H34B 3.0205 no .
C25 H3B 2.7609 no .
C25 H26 3.1896 no .
C25 H31 2.6994 no .
C27 H28 2.6786 no .
C28 H27 2.6775 no .
C28 H30 3.2510 no .
C29 H31 3.2738 no .
C30 H28 3.2592 no .
C31 H24A 2.7025 no .
C31 H24B 3.1976 no .
C31 H29 3.2683 no .
C32 H24A 2.6871 no .
C32 H24B 2.9423 no .
C32 H27 3.3054 no .
C32 H28 3.3213 no .
C32 H30 3.2703 no .
C33 H26 3.2414 no .
C33 H29 3.2910 no .
C33 H31 3.3155 no .
C34 H2 2.9087 no .
C34 H3A 2.5228 no .
C34 H3B 3.2715 no .
C34 H24A 2.8795 no .
C34 H24B 2.4956 no .
C34 H41 2.6249 no .
C35 H2 2.8615 no .
C35 H24B 3.5927 no .
C35 H36 3.1708 no .
C35 H41 2.7094 no .
C36 H16 3.4602 no .
C36 H17 3.4174 no .
C37 H17 3.2996 no .
C37 H38 2.6608 no .
C38 H37 2.6409 no .
C38 H40 3.2191 no .
C39 H41 3.2422 no .
C40 H38 3.2221 no .
C41 H34A 2.9926 no .
C41 H34B 2.7748 no .
C41 H39 3.2355 no .
C42 H34A 2.8435 no .
C42 H34B 2.7219 no .
C42 H37 3.2384 no .
C42 H38 3.2667 no .
C42 H40 3.2578 no .
C43 H36 3.2542 no .
C43 H39 3.2452 no .
C43 H41 3.3066 no .
C44 H6 3.0765 no .
C44 H16 3.1738 no .
H1A H2 2.8827 no .
H1A H3A 2.9127 no .
H1A H3B 2.4374 no .
H1A H4A 3.4338 no .
H1A H4B 2.4004 no .
H1A H14A 3.3736 no .
H1B H2 2.3648 no .
H1B H3A 2.5366 no .
H1B H3B 3.0013 no .
H1B H4A 3.5428 no .
H1B H4B 2.5657 no .
H1B H14A 2.2243 no .
H1B H14B 3.2728 no .
H2 H3A 2.3858 no .
H2 H3B 2.8830 no .
H2 H14A 2.7028 no .
H2 H34B 2.8052 no .
H3A H24A 2.6619 no .
H3A H24B 3.5909 no .
H3A H34A 3.2111 no .
H3A H34B 2.1304 no .
H3B H24A 2.3804 no .
H3B H24B 3.4136 no .
H3B H34B 3.3229 no .
H4A H11 2.7587 no .
H4A H14A 3.1118 no .
H4A H14B 2.0356 no .
H4B H11 2.1273 no .
H4B H14A 3.1210 no .
H4B H14B 2.8243 no .
H6 H7 2.2747 no .
H6 H44A 2.5831 no .
H6 H44B 3.5089 no .
H7 H8 2.5680 no .
H8 H9 2.2939 no .
H9 H10 2.3684 no .
H10 H11 2.3387 no .
H14A H21 2.3026 no .
H14B H21 2.5814 no .
H16 H17 2.2847 no .
H16 H36 2.9103 no .
H16 H44B 3.5681 no .
H16 H44C 2.7815 no .
H17 H18 2.5404 no .
H17 H36 3.1284 no .
H17 H37 2.8665 no .
H18 H19 2.3062 no .
H18 H37 3.4048 no .
H19 H20 2.3480 no .
H20 H21 2.2975 no .
H24A H31 2.1808 no .
H24A H34A 2.8112 no .
H24A H34B 3.1443 no .
H24B H31 2.7686 no .
H24B H34A 2.0830 no .
H24B H34B 3.1716 no .
H26 H27 2.3061 no .
H27 H28 2.5246 no .
H28 H29 2.3034 no .
H29 H30 2.3498 no .
H30 H31 2.3047 no .
H34A H41 2.5496 no .
H34B H41 2.2707 no .
H36 H37 2.3001 no .
H37 H38 2.4988 no .
H38 H39 2.2785 no .
H39 H40 2.3161 no .
H40 H41 2.3170 no .
Cl1 H4A 3.1523 no 1_554
Cl1 H9 3.5405 no 2_656
Cl1 H10 3.3496 no 2_656
Cl1 H17 3.2160 no 2_646
Cl1 H24A 3.3219 no .
Cl1 H28 3.2033 no 1_655
Cl1 H37 3.2794 no 2_646
Cl2 H4B 2.9709 no 2_656
Cl2 H7 3.3916 no 2_556
Cl2 H11 3.2831 no 2_656
Cl2 H19 3.2472 no 1_454
Cl2 H24B 3.1340 no .
Cl2 H29 3.4035 no 2_555
Cl2 H34A 3.5100 no .
Cl3 H6 3.4302 no 1_655
Cl3 H14A 3.3364 no .
Cl3 H26 3.4710 no 1_655
Cl3 H34B 3.5575 no .
O3 H40 3.5426 no 1_455
O4 H4A 2.7247 no 1_554
O4 H17 2.5194 no 2_646
O4 H28 2.4944 no 1_655
O4 H36 3.5111 no 2_646
O4 H37 3.3294 no 2_646
O5 H4A 2.6553 no 1_554
O5 H9 2.9711 no 2_656
O5 H10 2.6978 no 2_656
O5 H14B 2.7995 no 1_554
O5 H28 3.1833 no 1_655
O5 H44A 3.4617 no 1_554
O5 H44C 3.0697 no 1_554
O6 H17 2.7966 no 2_646
O6 H18 2.7953 no 2_646
O6 H24A 2.7616 no .
O6 H31 2.4625 no .
O6 H37 2.7270 no 2_646
O6 H44A 3.1934 no 1_554
O7 H3A 3.0645 no .
O7 H9 3.0228 no 2_656
O7 H10 2.9904 no 2_656
O7 H24A 2.8360 no .
O7 H27 3.0079 no 1_655
O7 H28 3.5184 no 1_655
O7 H34B 3.2315 no .
O7 H37 3.2700 no 2_646
O8 H1B 3.2480 no 2_656
O8 H4B 3.1747 no 2_656
O8 H7 2.5305 no 2_556
O8 H14A 3.5052 no 2_656
O8 H19 2.9550 no 1_454
O8 H29 2.6549 no 2_555
O8 H30 3.2023 no 2_555
O9 H7 3.1393 no 2_556
O9 H8 2.9680 no 2_556
O9 H19 3.5923 no 1_454
O9 H20 3.5262 no 1_454
O9 H24B 2.7901 no .
O10 H1A 3.1639 no 2_656
O10 H1B 2.9939 no 2_656
O10 H4B 2.3842 no 2_656
O10 H11 2.8872 no 2_656
O10 H24B 3.3195 no .
O10 H34A 2.7830 no .
O11 H4B 2.9119 no 2_656
O11 H11 2.5332 no 2_656
O11 H19 2.7778 no 1_454
O11 H20 2.7711 no 1_454
O11 H24B 2.8944 no .
O11 H29 3.0569 no 2_555
O11 H34A 3.5535 no .
O12 H6 2.8574 no 1_655
O12 H26 2.4145 no 1_655
O12 H44B 3.5977 no 1_655
O13 H1B 3.2979 no .
O13 H6 2.7016 no 1_655
O13 H14A 2.5947 no .
O13 H21 2.9367 no .
O13 H30 3.3318 no 1_656
O13 H44A 3.5520 no 1_655
O13 H44B 3.4291 no 1_655
O14 H2 3.4761 no .
O14 H14A 3.3587 no .
O14 H21 3.2119 no .
O14 H41 3.5479 no .
O14 H44B 3.5770 no 1_655
O15 H1B 3.2859 no .
O15 H2 3.0958 no .
O15 H3A 2.7725 no .
O15 H26 3.4517 no 1_655
O15 H34B 2.4267 no .
O15 H41 3.1938 no .
O16 H7 3.0647 no 2_556
O16 H36 3.0663 no .
O16 H40 3.1434 no 1_455
O17 H16 3.0382 no 1_655
O17 H44B 3.0753 no 1_655
C3 H38 3.4487 no 2_646
C4 H29 3.5670 no 1_656
C6 H30 3.2929 no 1_556
C6 H40 3.4603 no 2_646
C7 H18 3.3557 no 2_647
C7 H30 3.2921 no 1_556
C7 H40 2.9492 no 2_646
C8 H40 3.3302 no 2_646
C8 H41 3.1818 no 2_646
C9 H27 3.3673 no 2_546
C9 H41 3.1202 no 2_646
C10 H34A 2.8670 no 2_646
C10 H41 3.1946 no 2_646
C10 H44C 3.5183 no 2_647
C11 H17 3.3833 no 2_647
C11 H34A 3.0131 no 2_646
C11 H41 3.2687 no 2_646
C12 H17 3.4447 no 2_647
C12 H40 3.5507 no 2_646
C12 H41 3.3173 no 2_646
C13 H18 3.3344 no 2_647
C13 H40 2.9531 no 2_646
C13 H41 3.2749 no 2_646
C14 H29 3.1925 no 1_656
C16 H10 3.4600 no 2_657
C18 H8 3.4312 no 2_657
C18 H30 3.2567 no 2_656
C19 H7 3.5532 no 2_657
C19 H8 3.2380 no 2_657
C19 H29 3.5819 no 2_656
C19 H30 3.2955 no 2_656
C20 H8 3.3406 no 2_657
C20 H44B 2.9295 no 1_655
C21 H44B 3.4137 no 1_655
C22 H9 3.4410 no 2_657
C24 H38 3.4948 no 2_646
C25 H38 3.0764 no 2_646
C26 H8 3.3738 no 2_556
C26 H39 3.4320 no 2_646
C27 H8 3.4618 no 2_556
C27 H9 2.8925 no 2_556
C27 H39 3.1894 no 2_646
C28 H14B 2.8478 no 1_454
C28 H21 3.2648 no 1_454
C29 H14A 3.3951 no 1_454
C29 H14B 2.7677 no 1_454
C29 H19 2.9153 no 2_646
C29 H21 2.9671 no 1_454
C30 H18 3.0059 no 2_646
C30 H19 2.9386 no 2_646
C30 H21 3.0193 no 1_454
C30 H44A 3.0419 no 1_554
C31 H18 3.3815 no 2_646
C31 H20 3.5418 no 1_454
C31 H21 3.3535 no 1_454
C31 H38 3.1202 no 2_646
C31 H44A 2.8862 no 1_554
C31 H44B 3.4149 no 1_554
C32 H38 2.8908 no 2_646
C32 H39 3.5999 no 2_646
C33 H9 3.3785 no 2_556
C33 H21 3.5921 no 1_454
C33 H38 3.4559 no 2_646
C33 H39 3.2634 no 2_646
C34 H10 3.5754 no 2_656
C37 H3B 3.4844 no 2_656
C38 H1A 3.4927 no 2_656
C38 H3B 2.7803 no 2_656
C39 H3B 3.4488 no 2_656
C43 H1A 3.4502 no 2_656
C43 H3B 3.2716 no 2_656
C44 H20 3.1262 no 1_455
C44 H30 3.5052 no 1_556
C44 H31 2.9365 no 1_556
C45 H27 2.8228 no 2_556
C45 H36 2.8549 no .
C45 H39 3.4279 no 1_455
C46 H16 3.2515 no 1_655
C46 H19 3.4924 no .
C46 H28 3.2745 no 2_656
C46 H39 3.5797 no .
C46 H44B 3.2538 no 1_655
H1A O10 3.1639 no 2_646
H1A C38 3.4927 no 2_646
H1A C43 3.4502 no 2_646
H1B O8 3.2480 no 2_646
H1B O10 2.9939 no 2_646
H1B O13 3.2979 no .
H1B O15 3.2859 no .
H2 O14 3.4761 no .
H2 O15 3.0958 no .
H3A O7 3.0645 no .
H3A O15 2.7725 no .
H3A H37 3.4195 no 2_646
H3B C37 3.4844 no 2_646
H3B C38 2.7803 no 2_646
H3B C39 3.4488 no 2_646
H3B C43 3.2716 no 2_646
H3B H37 3.2280 no 2_646
H3B H38 2.4941 no 2_646
H4A Cl1 3.1523 no 1_556
H4A O4 2.7247 no 1_556
H4A O5 2.6553 no 1_556
H4A H28 3.1069 no 1_656
H4A H29 3.0888 no 1_656
H4B Cl2 2.9709 no 2_646
H4B O8 3.1747 no 2_646
H4B O10 2.3842 no 2_646
H4B O11 2.9119 no 2_646
H4B H29 3.3103 no 1_656
H6 Cl3 3.4302 no 1_455
H6 O12 2.8574 no 1_455
H6 O13 2.7016 no 1_455
H6 H30 3.1306 no 1_556
H7 Cl2 3.3916 no 2_546
H7 O8 2.5305 no 2_546
H7 O9 3.1393 no 2_546
H7 O16 3.0647 no 2_546
H7 C19 3.5532 no 2_647
H7 H18 3.5069 no 2_647
H7 H19 3.2800 no 2_647
H7 H30 3.0964 no 1_556
H7 H40 3.1493 no 2_646
H8 O9 2.9680 no 2_546
H8 C18 3.4312 no 2_647
H8 C19 3.2380 no 2_647
H8 C20 3.3406 no 2_647
H8 C26 3.3738 no 2_546
H8 C27 3.4618 no 2_546
H8 H19 3.5610 no 2_647
H8 H26 3.5403 no 2_546
H8 H40 3.4773 no 2_646
H9 Cl1 3.5405 no 2_646
H9 O5 2.9711 no 2_646
H9 O7 3.0228 no 2_646
H9 C22 3.4410 no 2_647
H9 C27 2.8925 no 2_546
H9 C33 3.3785 no 2_546
H9 H27 2.5737 no 2_546
H9 H28 3.3840 no 2_546
H9 H41 3.5699 no 2_646
H10 Cl1 3.3496 no 2_646
H10 O5 2.6978 no 2_646
H10 O7 2.9904 no 2_646
H10 C16 3.4600 no 2_647
H10 C34 3.5754 no 2_646
H10 H16 3.5928 no 2_647
H10 H24A 3.5190 no 2_646
H10 H24B 3.1436 no 2_646
H10 H34A 2.7321 no 2_646
H10 H44C 2.7344 no 2_647
H11 Cl2 3.2831 no 2_646
H11 O10 2.8872 no 2_646
H11 O11 2.5332 no 2_646
H11 H24B 3.5998 no 2_646
H11 H34A 2.9591 no 2_646
H14A Cl3 3.3364 no .
H14A O8 3.5052 no 2_646
H14A O13 2.5947 no .
H14A O14 3.3587 no .
H14A C29 3.3951 no 1_656
H14A H29 3.0399 no 1_656
H14B O5 2.7995 no 1_556
H14B C28 2.8478 no 1_656
H14B C29 2.7677 no 1_656
H14B H28 2.6511 no 1_656
H14B H29 2.4937 no 1_656
H16 O17 3.0382 no 1_455
H16 C46 3.2515 no 1_455
H16 H10 3.5928 no 2_657
H17 Cl1 3.2160 no 2_656
H17 O4 2.5194 no 2_656
H17 O6 2.7966 no 2_656
H17 C11 3.3833 no 2_657
H17 C12 3.4447 no 2_657
H18 O6 2.7953 no 2_656
H18 C7 3.3557 no 2_657
H18 C13 3.3344 no 2_657
H18 C30 3.0059 no 2_656
H18 C31 3.3815 no 2_656
H18 H7 3.5069 no 2_657
H18 H30 2.6129 no 2_656
H18 H31 3.3081 no 2_656
H19 Cl2 3.2472 no 1_656
H19 O8 2.9550 no 1_656
H19 O9 3.5923 no 1_656
H19 O11 2.7778 no 1_656
H19 C29 2.9153 no 2_656
H19 C30 2.9386 no 2_656
H19 C46 3.4924 no .
H19 H7 3.2800 no 2_657
H19 H8 3.5610 no 2_657
H19 H29 2.6551 no 2_656
H19 H30 2.6840 no 2_656
H20 O9 3.5262 no 1_656
H20 O11 2.7711 no 1_656
H20 C31 3.5418 no 1_656
H20 C44 3.1262 no 1_655
H20 H44A 3.5001 no 1_655
H20 H44B 2.2227 no 1_655
H20 H44C 3.3587 no 1_655
H21 O13 2.9367 no .
H21 O14 3.2119 no .
H21 C28 3.2648 no 1_656
H21 C29 2.9671 no 1_656
H21 C30 3.0193 no 1_656
H21 C31 3.3535 no 1_656
H21 C33 3.5921 no 1_656
H21 H29 3.2918 no 1_656
H21 H30 3.3781 no 1_656
H21 H44B 3.1668 no 1_655
H24A Cl1 3.3219 no .
H24A O6 2.7616 no .
H24A O7 2.8360 no .
H24A H10 3.5190 no 2_656
H24A H37 3.4758 no 2_646
H24A H38 3.0489 no 2_646
H24B Cl2 3.1340 no .
H24B O9 2.7901 no .
H24B O10 3.3195 no .
H24B O11 2.8944 no .
H24B H10 3.1436 no 2_656
H24B H11 3.5998 no 2_656
H24B H44C 3.4870 no 1_554
H26 Cl3 3.4710 no 1_455
H26 O12 2.4145 no 1_455
H26 O15 3.4517 no 1_455
H26 H8 3.5403 no 2_556
H27 O7 3.0079 no 1_455
H27 C9 3.3673 no 2_556
H27 C45 2.8228 no 2_546
H27 H9 2.5737 no 2_556
H27 H39 3.5000 no 2_646
H28 Cl1 3.2033 no 1_455
H28 O4 2.4944 no 1_455
H28 O5 3.1833 no 1_455
H28 O7 3.5184 no 1_455
H28 C46 3.2745 no 2_646
H28 H4A 3.1069 no 1_454
H28 H9 3.3840 no 2_556
H28 H14B 2.6511 no 1_454
H29 Cl2 3.4035 no 2_545
H29 O8 2.6549 no 2_545
H29 O11 3.0569 no 2_545
H29 C4 3.5670 no 1_454
H29 C14 3.1925 no 1_454
H29 C19 3.5819 no 2_646
H29 H4A 3.0888 no 1_454
H29 H4B 3.3103 no 1_454
H29 H14A 3.0399 no 1_454
H29 H14B 2.4937 no 1_454
H29 H19 2.6551 no 2_646
H29 H21 3.2918 no 1_454
H30 O8 3.2023 no 2_545
H30 O13 3.3318 no 1_454
H30 C6 3.2929 no 1_554
H30 C7 3.2921 no 1_554
H30 C18 3.2567 no 2_646
H30 C19 3.2955 no 2_646
H30 C44 3.5052 no 1_554
H30 H6 3.1306 no 1_554
H30 H7 3.0964 no 1_554
H30 H18 2.6129 no 2_646
H30 H19 2.6840 no 2_646
H30 H21 3.3781 no 1_454
H30 H44A 2.6415 no 1_554
H30 H44B 3.5637 no 1_554
H31 O6 2.4625 no .
H31 C44 2.9365 no 1_554
H31 H18 3.3081 no 2_646
H31 H38 3.3228 no 2_646
H31 H44A 2.3266 no 1_554
H31 H44B 3.0572 no 1_554
H31 H44C 2.9782 no 1_554
H34A Cl2 3.5100 no .
H34A O10 2.7830 no .
H34A O11 3.5535 no .
H34A C10 2.8670 no 2_656
H34A C11 3.0131 no 2_656
H34A H10 2.7321 no 2_656
H34A H11 2.9591 no 2_656
H34B Cl3 3.5575 no .
H34B O7 3.2315 no .
H34B O15 2.4267 no .
H36 O4 3.5111 no 2_656
H36 O16 3.0663 no .
H36 C45 2.8549 no .
H37 Cl1 3.2794 no 2_656
H37 O4 3.3294 no 2_656
H37 O6 2.7270 no 2_656
H37 O7 3.2700 no 2_656
H37 H3A 3.4195 no 2_656
H37 H3B 3.2280 no 2_656
H37 H24A 3.4758 no 2_656
H38 C3 3.4487 no 2_656
H38 C24 3.4948 no 2_656
H38 C25 3.0764 no 2_656
H38 C31 3.1202 no 2_656
H38 C32 2.8908 no 2_656
H38 C33 3.4559 no 2_656
H38 H3B 2.4941 no 2_656
H38 H24A 3.0489 no 2_656
H38 H31 3.3228 no 2_656
H39 C26 3.4320 no 2_656
H39 C27 3.1894 no 2_656
H39 C32 3.5999 no 2_656
H39 C33 3.2634 no 2_656
H39 C45 3.4279 no 1_655
H39 C46 3.5797 no .
H39 H27 3.5000 no 2_656
H40 O3 3.5426 no 1_655
H40 O16 3.1434 no 1_655
H40 C6 3.4603 no 2_656
H40 C7 2.9492 no 2_656
H40 C8 3.3302 no 2_656
H40 C12 3.5507 no 2_656
H40 C13 2.9531 no 2_656
H40 H7 3.1493 no 2_656
H40 H8 3.4773 no 2_656
H41 O14 3.5479 no .
H41 O15 3.1938 no .
H41 C8 3.1818 no 2_656
H41 C9 3.1202 no 2_656
H41 C10 3.1946 no 2_656
H41 C11 3.2687 no 2_656
H41 C12 3.3173 no 2_656
H41 C13 3.2749 no 2_656
H41 H9 3.5699 no 2_656
H44A O5 3.4617 no 1_556
H44A O6 3.1934 no 1_556
H44A O13 3.5520 no 1_455
H44A C30 3.0419 no 1_556
H44A C31 2.8862 no 1_556
H44A H20 3.5001 no 1_455
H44A H30 2.6415 no 1_556
H44A H31 2.3266 no 1_556
H44B O12 3.5977 no 1_455
H44B O13 3.4291 no 1_455
H44B O14 3.5770 no 1_455
H44B O17 3.0753 no 1_455
H44B C20 2.9295 no 1_455
H44B C21 3.4137 no 1_455
H44B C31 3.4149 no 1_556
H44B C46 3.2538 no 1_455
H44B H20 2.2227 no 1_455
H44B H21 3.1668 no 1_455
H44B H30 3.5637 no 1_556
H44B H31 3.0572 no 1_556
H44C O5 3.0697 no 1_556
H44C C10 3.5183 no 2_657
H44C H10 2.7344 no 2_657
H44C H20 3.3587 no 1_455
H44C H24B 3.4870 no 1_556
H44C H31 2.9782 no 1_556

loop_
_geom_torsion_atom_site_label_1
_geom_torsion_atom_site_label_2
_geom_torsion_atom_site_label_3
_geom_torsion_atom_site_label_4
_geom_torsion
_geom_torsion_publ_flag
O1 Zn1 O2 C44 -177.7(2) no
O2 Zn1 O1 Zn2 23.8(3) no
O2 Zn1 O1 C2 167.1(2) no
O1 Zn1 N1 C1 -16.9(2) no
O1 Zn1 N1 C4 -132.3(2) no
O1 Zn1 N1 C14 103.6(3) no
N1 Zn1 O1 Zn2 -154.6(3) no
N1 Zn1 O1 C2 -11.3(2) no
O1 Zn1 N3 C5 88.9(3) no
O1 Zn1 N3 C6 -84.8(4) no
N3 Zn1 O1 Zn2 127.0(3) no
N3 Zn1 O1 C2 -89.7(2) no
O1 Zn1 N4 C15 -83.9(3) no
O1 Zn1 N4 C16 84.6(4) no
N4 Zn1 O1 Zn2 -73.8(3) no
N4 Zn1 O1 C2 69.5(2) no
O2 Zn1 N3 C5 -158.0(3) no
O2 Zn1 N3 C6 28.3(4) no
N3 Zn1 O2 C44 65.9(3) no
O2 Zn1 N4 C15 165.7(3) no
O2 Zn1 N4 C16 -25.8(4) no
N4 Zn1 O2 C44 -78.2(3) no
N1 Zn1 N3 C5 6.0(3) no
N1 Zn1 N3 C6 -167.7(4) no
N3 Zn1 N1 C1 97.2(2) no
N3 Zn1 N1 C4 -18.2(2) no
N3 Zn1 N1 C14 -142.3(3) no
N1 Zn1 N4 C15 2.2(3) no
N1 Zn1 N4 C16 170.7(4) no
N4 Zn1 N1 C1 -114.8(2) no
N4 Zn1 N1 C4 129.8(3) no
N4 Zn1 N1 C14 5.7(3) no
N3 Zn1 N4 C15 63.1(5) no
N3 Zn1 N4 C16 -128.4(3) no
N4 Zn1 N3 C5 -55.1(5) no
N4 Zn1 N3 C6 131.2(3) no
O3 Zn2 O1 Zn1 -14.8(3) no
O3 Zn2 O1 C2 -158.8(2) no
O1 Zn2 N2 C3 8.0(2) no
O1 Zn2 N2 C24 125.0(3) no
O1 Zn2 N2 C34 -111.3(2) no
N2 Zn2 O1 Zn1 165.9(3) no
N2 Zn2 O1 C2 21.9(2) no
O1 Zn2 N5 C25 -95.8(4) no
O1 Zn2 N5 C26 81.7(4) no
N5 Zn2 O1 Zn1 -115.7(3) no
N5 Zn2 O1 C2 100.3(2) no
O1 Zn2 N6 C35 86.2(3) no
O1 Zn2 N6 C36 -92.2(3) no
N6 Zn2 O1 Zn1 87.8(3) no
N6 Zn2 O1 C2 -56.2(3) no
O3 Zn2 N5 C25 152.4(4) no
O3 Zn2 N5 C26 -30.0(4) no
O3 Zn2 N6 C35 -161.4(3) no
O3 Zn2 N6 C36 20.1(4) no
N2 Zn2 N5 C25 -11.7(3) no
N2 Zn2 N5 C26 165.8(4) no
N5 Zn2 N2 C3 -94.5(2) no
N5 Zn2 N2 C24 22.5(3) no
N5 Zn2 N2 C34 146.2(3) no
N2 Zn2 N6 C35 2.4(3) no
N2 Zn2 N6 C36 -176.0(4) no
N6 Zn2 N2 C3 111.5(2) no
N6 Zn2 N2 C24 -131.5(3) no
N6 Zn2 N2 C34 -7.8(2) no
N5 Zn2 N6 C35 -48.8(5) no
N5 Zn2 N6 C36 132.8(4) no
N6 Zn2 N5 C25 39.4(6) no
N6 Zn2 N5 C26 -143.0(4) no
Zn1 O1 C2 C1 37.7(4) no
Zn1 O1 C2 C3 157.6(3) no
Zn2 O1 C2 C1 -167.4(2) no
Zn2 O1 C2 C3 -47.6(4) no
Zn1 N1 C1 C2 41.4(4) no
Zn1 N1 C4 C5 26.6(5) no
Zn1 N1 C14 C15 -12.0(5) no
C1 N1 C4 C5 -82.0(5) no
C4 N1 C1 C2 155.9(4) no
C1 N1 C14 C15 99.4(5) no
C14 N1 C1 C2 -76.0(5) no
C4 N1 C14 C15 -133.8(5) no
C14 N1 C4 C5 149.1(4) no
Zn2 N2 C3 C2 -36.0(4) no
Zn2 N2 C24 C25 -29.3(5) no
Zn2 N2 C34 C35 11.5(4) no
C3 N2 C24 C25 80.3(6) no
C24 N2 C3 C2 -150.1(4) no
C3 N2 C34 C35 -100.3(5) no
C34 N2 C3 C2 82.0(6) no
C24 N2 C34 C35 132.3(4) no
C34 N2 C24 C25 -151.9(4) no
Zn1 N3 C5 C4 7.8(6) no
Zn1 N3 C5 C12 -175.8(3) no
Zn1 N3 C6 C7 175.6(4) no
C5 N3 C6 C7 2.1(9) no
C6 N3 C5 C4 -178.3(5) no
C6 N3 C5 C12 -1.9(8) no
Zn1 N4 C15 C14 -9.8(6) no
Zn1 N4 C15 C22 172.4(3) no
Zn1 N4 C16 C17 -166.7(4) no
C15 N4 C16 C17 1.3(9) no
C16 N4 C15 C14 -178.9(5) no
C16 N4 C15 C22 3.4(8) no
Zn2 N5 C25 C24 -2.1(6) no
Zn2 N5 C25 C32 178.7(3) no
Zn2 N5 C26 C27 -177.3(4) no
C25 N5 C26 C27 0.2(9) no
C26 N5 C25 C24 -179.7(5) no
C26 N5 C25 C32 1.1(8) no
Zn2 N6 C35 C34 3.7(6) no
Zn2 N6 C35 C42 -177.2(3) no
Zn2 N6 C36 C37 175.3(4) no
C35 N6 C36 C37 -3.1(8) no
C36 N6 C35 C34 -177.8(5) no
C36 N6 C35 C42 1.3(8) no
N1 C1 C2 O1 -56.2(5) no
N1 C1 C2 C3 -174.9(4) no
O1 C2 C3 N2 59.4(5) no
C1 C2 C3 N2 178.9(4) no
N1 C4 C5 N3 -23.8(7) no
N1 C4 C5 C12 159.7(4) no
N3 C5 C12 C11 -179.2(5) no
N3 C5 C12 C13 2.3(8) no
C4 C5 C12 C11 -2.9(8) no
C4 C5 C12 C13 178.7(4) no
N3 C6 C7 C13 -2.9(10) no
C6 C7 C13 C8 -177.8(6) no
C6 C7 C13 C12 3.3(9) no
C9 C8 C13 C7 -179.1(6) no
C9 C8 C13 C12 -0.2(9) no
C13 C8 C9 C10 1.5(10) no
C8 C9 C10 C11 -2.2(10) no
C9 C10 C11 C12 1.6(9) no
C10 C11 C12 C5 -178.7(5) no
C10 C11 C12 C13 -0.3(8) no
C5 C12 C13 C7 -2.9(8) no
C5 C12 C13 C8 178.1(5) no
C11 C12 C13 C7 178.6(5) no
C11 C12 C13 C8 -0.4(8) no
N1 C14 C15 N4 14.9(7) no
N1 C14 C15 C22 -167.4(4) no
N4 C15 C22 C21 174.0(5) no
N4 C15 C22 C23 -6.9(8) no
C14 C15 C22 C21 -3.7(8) no
C14 C15 C22 C23 175.5(5) no
N4 C16 C17 C23 -2.1(10) no
C16 C17 C23 C18 -179.2(5) no
C16 C17 C23 C22 -1.6(9) no
C19 C18 C23 C17 173.9(6) no
C19 C18 C23 C22 -3.7(10) no
C23 C18 C19 C20 1.3(11) no
C18 C19 C20 C21 2.0(11) no
C19 C20 C21 C22 -3.0(11) no
C20 C21 C22 C15 179.7(6) no
C20 C21 C22 C23 0.5(9) no
C15 C22 C23 C17 5.9(8) no
C15 C22 C23 C18 -176.4(5) no
C21 C22 C23 C17 -174.9(5) no
C21 C22 C23 C18 2.8(8) no
N2 C24 C25 N5 22.4(7) no
N2 C24 C25 C32 -158.5(4) no
N5 C25 C32 C31 178.9(5) no
N5 C25 C32 C33 -2.0(8) no
C24 C25 C32 C31 -0.2(8) no
C24 C25 C32 C33 178.9(4) no
N5 C26 C27 C33 -0.5(10) no
C26 C27 C33 C28 179.1(5) no
C26 C27 C33 C32 -0.4(9) no
C29 C28 C33 C27 179.2(5) no
C29 C28 C33 C32 -1.3(9) no
C33 C28 C29 C30 1.0(9) no
C28 C29 C30 C31 -0.7(9) no
C29 C30 C31 C32 0.7(8) no
C30 C31 C32 C25 178.1(5) no
C30 C31 C32 C33 -1.0(8) no
C25 C32 C33 C27 1.7(8) no
C25 C32 C33 C28 -177.9(4) no
C31 C32 C33 C27 -179.2(5) no
C31 C32 C33 C28 1.2(8) no
N2 C34 C35 N6 -10.4(7) no
N2 C34 C35 C42 170.4(4) no
N6 C35 C42 C41 -177.8(5) no
N6 C35 C42 C43 1.0(8) no
C34 C35 C42 C41 1.4(8) no
C34 C35 C42 C43 -179.9(4) no
N6 C36 C37 C43 2.6(10) no
C36 C37 C43 C38 179.4(6) no
C36 C37 C43 C42 -0.2(10) no
C39 C38 C43 C37 -175.9(8) no
C39 C38 C43 C42 3.7(12) no
C43 C38 C39 C40 -1.1(14) no
C38 C39 C40 C41 -3.2(14) no
C39 C40 C41 C42 4.4(13) no
C40 C41 C42 C35 177.1(7) no
C40 C41 C42 C43 -1.6(10) no
C35 C42 C43 C37 -1.5(9) no
C35 C42 C43 C38 178.9(5) no
C41 C42 C43 C37 177.3(6) no
C41 C42 C43 C38 -2.3(9) no
